data_1529194
loop_
_publ_author_name
'Shibata, Yu'
'Nagae, Haruki'
'Sumiya, Shiki'
'Rochat, Rapha\"el'
'Tsurugi, Hayato'
'Mashima, Kazushi'

_publ_section_title
;
 2,2&#x2032;-Bipyridyl formation from 2-arylpyridines through bimetallic
 diyttrium intermediate
;
_journal_issue 10
_journal_name_full 'Chem. Sci.'
_journal_page_first 5394
_journal_paper_doi 10.1039/C5SC01599E
_journal_volume 6
_journal_year 2015
_chemical_formula_moiety 'C94 H120 N6 O2 Y2'
_chemical_formula_sum 'C94 H120 N6 O2 Y2'
_chemical_formula_weight 1543.83
_chemical_melting_point 118(2)
_chemical_name_systematic
; 
 ? 
;
_chemical_properties_physical 'Air-sensitive, Moisture-sensitive, Oxygen-sensitive'
_space_group_IT_number 14
_symmetry_cell_setting monoclinic
_symmetry_space_group_name_Hall '-P 2yn'
_symmetry_space_group_name_H-M 'P 1 21/n 1'
_atom_sites_solution_hydrogens geom
_atom_sites_solution_primary direct
_atom_sites_solution_secondary difmap
_audit_creation_method SHELXL-97
_audit_update_record
;
2015-02-10 deposited with the CCDC.
2015-07-17 downloaded from the CCDC.
;
_cell_angle_alpha 90.00
_cell_angle_beta 103.837(4)
_cell_angle_gamma 90.00
_cell_formula_units_Z 2
_cell_length_a 13.160(7)
_cell_length_b 16.367(8)
_cell_length_c 19.701(10)
_cell_measurement_reflns_used 6257
_cell_measurement_temperature 113(2)
_cell_measurement_theta_max 27.44
_cell_measurement_theta_min 3.01
_cell_volume 4120(4)
_computing_cell_refinement CrystalClear
_computing_data_collection 'CrystalClear (Rigaku Inc., 2007)'
_computing_data_reduction CrystalClear
_computing_molecular_graphics 'CrystalStructure 4.0'
_computing_publication_material 'CrystalStructure 4.0 (Rigaku, 2010)'
_computing_structure_refinement 'SHELXL97 (Sheldrick, 2008)'
_computing_structure_solution 'SIR92 (Altomare, et al., 1994)'
_diffrn_ambient_temperature 113(2)
_diffrn_detector_area_resol_mean 7.314
_diffrn_measured_fraction_theta_full 0.997
_diffrn_measured_fraction_theta_max 0.997
_diffrn_measurement_device_type 'Rigaku Mercury70'
_diffrn_measurement_method \w
_diffrn_radiation_monochromator graphite
_diffrn_radiation_source 'fine-focus sealed tube'
_diffrn_radiation_type MoK\a
_diffrn_radiation_wavelength 0.71075
_diffrn_reflns_av_R_equivalents 0.1303
_diffrn_reflns_av_sigmaI/netI 0.1193
_diffrn_reflns_limit_h_max 16
_diffrn_reflns_limit_h_min -16
_diffrn_reflns_limit_k_max 20
_diffrn_reflns_limit_k_min -20
_diffrn_reflns_limit_l_max 24
_diffrn_reflns_limit_l_min -24
_diffrn_reflns_number 35619
_diffrn_reflns_theta_full 26.00
_diffrn_reflns_theta_max 26.00
_diffrn_reflns_theta_min 3.01
_diffrn_standards_number 0
_exptl_absorpt_coefficient_mu 1.453
_exptl_absorpt_correction_T_max 0.716
_exptl_absorpt_correction_T_min 0.595
_exptl_absorpt_correction_type multi-scan
_exptl_absorpt_process_details 'REQAB (Rigaku, 1998)'
_exptl_crystal_colour green
_exptl_crystal_density_diffrn 1.244
_exptl_crystal_density_method 'not measured'
_exptl_crystal_description block
_exptl_crystal_F_000 1640
_exptl_crystal_recrystallization_method 'Re-crystallisation from solvent: benzene'
_exptl_crystal_size_max 0.28
_exptl_crystal_size_mid 0.26
_exptl_crystal_size_min 0.23
_refine_diff_density_max 0.510
_refine_diff_density_min -0.495
_refine_diff_density_rms 0.086
_refine_ls_extinction_method none
_refine_ls_goodness_of_fit_ref 1.126
_refine_ls_hydrogen_treatment mixed
_refine_ls_matrix_type full
_refine_ls_number_parameters 471
_refine_ls_number_reflns 8083
_refine_ls_number_restraints 12
_refine_ls_restrained_S_all 1.127
_refine_ls_R_factor_all 0.1412
_refine_ls_R_factor_gt 0.0948
_refine_ls_shift/su_max 0.000
_refine_ls_shift/su_mean 0.000
_refine_ls_structure_factor_coef Fsqd
_refine_ls_weighting_details 'calc w=1/[\s^2^(Fo^2^)+(0.0243P)^2^+9.6610P] where P=(Fo^2^+2Fc^2^)/3'
_refine_ls_weighting_scheme calc
_refine_ls_wR_factor_gt 0.1451
_refine_ls_wR_factor_ref 0.1664
_reflns_number_gt 5504
_reflns_number_total 8083
_reflns_threshold_expression >2sigma(I)
_cod_data_source_file c5sc01599e2.cif
_cod_data_source_block 4a
_cod_depositor_comments
;
The following automatic conversions were performed:

'_chemical_melting_point' value '116-120' was changed to '118(2)' -
the average value was taken and precision was estimated.

Automatic conversion script
Id: cif_fix_values 3271 2015-04-21 07:52:19Z andrius 

 Adding full bibliography for 1529194--1529200.cif.
;
_cod_database_code 1529194

loop_
_symmetry_equiv_pos_as_xyz
'x, y, z'
'-x+1/2, y+1/2, -z+1/2'
'-x, -y, -z'
'x-1/2, -y-1/2, z-1/2'

loop_
_atom_site_label
_atom_site_type_symbol
_atom_site_fract_x
_atom_site_fract_y
_atom_site_fract_z
_atom_site_U_iso_or_equiv
_atom_site_adp_type
_atom_site_occupancy
_atom_site_symmetry_multiplicity
_atom_site_calc_flag
_atom_site_refinement_flags
_atom_site_disorder_assembly
_atom_site_disorder_group
Y1 Y 0.47651(4) 0.04712(3) 0.86507(3) 0.02983(16) Uani 1 1 d . . .
O1 O 0.3644(3) -0.0634(2) 0.8319(2) 0.0393(10) Uani 1 1 d . . .
N1 N 0.4923(3) 0.1101(3) 0.9740(2) 0.0292(11) Uani 1 1 d . . .
N2 N 0.6085(3) 0.0774(3) 0.8195(2) 0.0315(11) Uani 1 1 d . . .
N3 N 0.3941(3) 0.1225(3) 0.7771(2) 0.0328(11) Uani 1 1 d . . .
C1 C 0.4699(4) 0.0343(3) 1.0029(3) 0.0288(13) Uani 1 1 d . . .
C2 C 0.3830(4) 0.0333(3) 1.0384(3) 0.0314(13) Uani 1 1 d . . .
H2 H 0.3229 -0.0016 1.0142 0.038 Uiso 1 1 calc R . .
C3 C 0.3528(4) 0.1058(4) 1.0606(3) 0.0380(15) Uani 1 1 d . . .
H3 H 0.3000 0.1065 1.0861 0.046 Uiso 1 1 calc R . .
C4 C 0.3981(4) 0.1804(4) 1.0467(3) 0.0378(15) Uani 1 1 d . . .
H4 H 0.3860 0.2294 1.0694 0.045 Uiso 1 1 calc R . .
C5 C 0.4601(4) 0.1804(3) 0.9993(3) 0.0270(13) Uani 1 1 d . . .
C6 C 0.4919(4) 0.2574(3) 0.9701(3) 0.0327(14) Uani 1 1 d . . .
C7 C 0.4366(5) 0.3302(3) 0.9692(3) 0.0407(16) Uani 1 1 d . . .
H7 H 0.3770 0.3310 0.9884 0.049 Uiso 1 1 calc R . .
C8 C 0.4661(5) 0.4013(4) 0.9412(3) 0.0470(17) Uani 1 1 d . . .
H8 H 0.4263 0.4497 0.9412 0.056 Uiso 1 1 calc R . .
C9 C 0.5529(5) 0.4024(4) 0.9133(3) 0.0493(18) Uani 1 1 d . . .
H9 H 0.5726 0.4512 0.8936 0.059 Uiso 1 1 calc R . .
C10 C 0.6106(5) 0.3317(4) 0.9145(3) 0.0431(16) Uani 1 1 d . . .
H10 H 0.6707 0.3318 0.8956 0.052 Uiso 1 1 calc R . .
C11 C 0.5813(5) 0.2598(3) 0.9431(3) 0.0354(14) Uani 1 1 d . . .
H11 H 0.6225 0.2119 0.9444 0.042 Uiso 1 1 calc R . .
C12 C 0.5793(4) 0.1405(3) 0.7642(3) 0.0301(13) Uani 1 1 d . . .
H12A H 0.5744 0.1148 0.7180 0.036 Uiso 1 1 calc R . .
H12B H 0.6348 0.1826 0.7712 0.036 Uiso 1 1 calc R . .
C13 C 0.4751(4) 0.1812(3) 0.7647(3) 0.0337(14) Uani 1 1 d . . .
H13A H 0.4871 0.2236 0.8016 0.040 Uiso 1 1 calc R . .
H13B H 0.4480 0.2089 0.7192 0.040 Uiso 1 1 calc R . .
C14 C 0.7008(4) 0.0349(3) 0.8136(3) 0.0324(14) Uani 1 1 d . . .
C15 C 0.6956(5) -0.0274(4) 0.7620(3) 0.0423(16) Uani 1 1 d . . .
C16 C 0.7876(5) -0.0656(4) 0.7554(4) 0.0515(18) Uani 1 1 d . . .
H16 H 0.7841 -0.1051 0.7195 0.062 Uiso 1 1 calc R . .
C17 C 0.8843(5) -0.0477(4) 0.7996(4) 0.0561(19) Uani 1 1 d . . .
H17 H 0.9459 -0.0751 0.7947 0.067 Uiso 1 1 calc R . .
C18 C 0.8886(5) 0.0102(4) 0.8502(4) 0.0500(18) Uani 1 1 d . . .
H18 H 0.9544 0.0224 0.8808 0.060 Uiso 1 1 calc R . .
C19 C 0.7993(4) 0.0524(4) 0.8586(3) 0.0356(14) Uani 1 1 d . . .
C20 C 0.5910(5) -0.0547(4) 0.7149(3) 0.0445(16) Uani 1 1 d . . .
H20 H 0.5355 -0.0175 0.7240 0.053 Uiso 1 1 calc R . .
C21 C 0.5882(6) -0.0498(5) 0.6372(3) 0.070(2) Uani 1 1 d . . .
H21A H 0.6445 -0.0835 0.6273 0.083 Uiso 1 1 calc R . .
H21B H 0.5978 0.0071 0.6245 0.083 Uiso 1 1 calc R . .
H21C H 0.5205 -0.0698 0.6100 0.083 Uiso 1 1 calc R . .
C22 C 0.5648(6) -0.1413(4) 0.7342(4) 0.069(2) Uani 1 1 d . . .
H22A H 0.6156 -0.1797 0.7231 0.083 Uiso 1 1 calc R . .
H22B H 0.4943 -0.1559 0.7076 0.083 Uiso 1 1 calc R . .
H22C H 0.5678 -0.1438 0.7844 0.083 Uiso 1 1 calc R . .
C23 C 0.8111(5) 0.1182(4) 0.9143(3) 0.0391(15) Uani 1 1 d . . .
H23 H 0.7395 0.1297 0.9211 0.047 Uiso 1 1 calc R . .
C24 C 0.8517(5) 0.1979(4) 0.8902(3) 0.0516(18) Uani 1 1 d . . .
H24A H 0.8004 0.2192 0.8496 0.062 Uiso 1 1 calc R . .
H24B H 0.9181 0.1876 0.8774 0.062 Uiso 1 1 calc R . .
H24C H 0.8628 0.2380 0.9282 0.062 Uiso 1 1 calc R . .
C25 C 0.8798(5) 0.0933(4) 0.9859(3) 0.0496(17) Uani 1 1 d . . .
H25A H 0.9522 0.0859 0.9822 0.060 Uiso 1 1 calc R . .
H25B H 0.8537 0.0419 1.0010 0.060 Uiso 1 1 calc R . .
H25C H 0.8772 0.1361 1.0203 0.060 Uiso 1 1 calc R . .
C26 C 0.2900(5) 0.1361(4) 0.7367(3) 0.0389(15) Uani 1 1 d . . .
C27 C 0.2095(5) 0.1546(4) 0.7715(3) 0.0474(17) Uani 1 1 d . . .
C28 C 0.1070(5) 0.1643(5) 0.7315(4) 0.063(2) Uani 1 1 d . . .
H28 H 0.0528 0.1749 0.7547 0.075 Uiso 1 1 calc R . .
C29 C 0.0821(5) 0.1590(5) 0.6600(3) 0.056(2) Uani 1 1 d . . .
H29 H 0.0121 0.1673 0.6340 0.068 Uiso 1 1 calc R . .
C30 C 0.1604(5) 0.1414(4) 0.6264(3) 0.0440(16) Uani 1 1 d . . .
H30 H 0.1431 0.1377 0.5768 0.053 Uiso 1 1 calc R . .
C31 C 0.2640(5) 0.1288(4) 0.6626(3) 0.0385(15) Uani 1 1 d . . .
C32 C 0.2321(5) 0.1620(5) 0.8498(3) 0.056(2) Uani 1 1 d . . .
H32 H 0.3096 0.1592 0.8688 0.067 Uiso 1 1 calc R . .
C33 C 0.1931(7) 0.2413(5) 0.8744(4) 0.084(3) Uani 1 1 d . . .
H33A H 0.1167 0.2441 0.8579 0.101 Uiso 1 1 calc R . .
H33B H 0.2248 0.2876 0.8556 0.101 Uiso 1 1 calc R . .
H33C H 0.2124 0.2433 0.9256 0.101 Uiso 1 1 calc R . .
C34 C 0.1823(7) 0.0926(4) 0.8819(4) 0.079(3) Uani 1 1 d . . .
H34A H 0.2122 0.0404 0.8719 0.094 Uiso 1 1 calc R . .
H34B H 0.1066 0.0924 0.8619 0.094 Uiso 1 1 calc R . .
H34C H 0.1961 0.1004 0.9327 0.094 Uiso 1 1 calc R . .
C35 C 0.3444(5) 0.1038(4) 0.6219(3) 0.0429(16) Uani 1 1 d . . .
H35 H 0.4111 0.0896 0.6563 0.052 Uiso 1 1 calc R . .
C36 C 0.3677(5) 0.1726(4) 0.5744(3) 0.0515(18) Uani 1 1 d . . .
H36A H 0.3965 0.2200 0.6030 0.062 Uiso 1 1 calc R . .
H36B H 0.3029 0.1884 0.5409 0.062 Uiso 1 1 calc R . .
H36C H 0.4187 0.1532 0.5490 0.062 Uiso 1 1 calc R . .
C37 C 0.3074(5) 0.0280(4) 0.5758(3) 0.0567(19) Uani 1 1 d . . .
H37A H 0.2422 0.0408 0.5415 0.068 Uiso 1 1 calc R . .
H37B H 0.2954 -0.0175 0.6054 0.068 Uiso 1 1 calc R . .
H37C H 0.3612 0.0125 0.5514 0.068 Uiso 1 1 calc R . .
C38 C 0.3152(5) -0.1174(4) 0.8735(3) 0.0520(19) Uani 1 1 d . . .
H38A H 0.3088 -0.0897 0.9170 0.062 Uiso 1 1 calc R . .
H38B H 0.3570 -0.1678 0.8861 0.062 Uiso 1 1 calc R . .
C39 C 0.2078(5) -0.1375(4) 0.8280(3) 0.0555(19) Uani 1 1 d . . .
H39A H 0.1997 -0.1973 0.8212 0.067 Uiso 1 1 calc R . .
H39B H 0.1523 -0.1174 0.8500 0.067 Uiso 1 1 calc R . .
C40 C 0.2008(5) -0.0951(5) 0.7587(4) 0.060(2) Uani 1 1 d . . .
H40A H 0.1667 -0.1305 0.7190 0.072 Uiso 1 1 calc R . .
H40B H 0.1615 -0.0431 0.7559 0.072 Uiso 1 1 calc R . .
C41 C 0.3135(6) -0.0799(4) 0.7591(4) 0.061(2) Uani 1 1 d . . .
H41A H 0.3446 -0.1285 0.7419 0.074 Uiso 1 1 calc R . .
H41B H 0.3202 -0.0326 0.7292 0.074 Uiso 1 1 calc R . .
C42A C 0.2478(14) 0.3991(12) 1.0773(8) 0.071(6) Uiso 0.60 1 d PD A 1
H42A H 0.2630 0.4469 1.0542 0.086 Uiso 0.60 1 calc PR A 1
C43A C 0.3043(10) 0.3863(7) 1.1434(6) 0.063(4) Uiso 0.60 1 d PD A 1
H43A H 0.3563 0.4235 1.1669 0.075 Uiso 0.60 1 calc PR A 1
C44A C 0.2808(11) 0.3147(8) 1.1744(8) 0.062(4) Uiso 0.60 1 d PD A 1
H44A H 0.3193 0.3015 1.2203 0.074 Uiso 0.60 1 calc PR A 1
C45A C 0.1998(14) 0.2602(11) 1.1387(9) 0.071(6) Uiso 0.60 1 d PD A 1
H45A H 0.1841 0.2118 1.1609 0.085 Uiso 0.60 1 calc PR A 1
C46A C 0.1457(11) 0.2792(8) 1.0720(8) 0.071(4) Uiso 0.60 1 d PD A 1
H46A H 0.0914 0.2443 1.0477 0.085 Uiso 0.60 1 calc PR A 1
C47A C 0.1700(11) 0.3486(8) 1.0408(9) 0.050(4) Uiso 0.60 1 d PD A 1
H47A H 0.1337 0.3619 0.9944 0.060 Uiso 0.60 1 calc PR A 1
C42B C 0.233(3) 0.377(2) 1.0816(14) 0.099(13) Uiso 0.40 1 d PD B 2
H42B H 0.2604 0.4298 1.0785 0.119 Uiso 0.40 1 calc PR B 2
C43B C 0.2614(19) 0.3379(14) 1.1463(14) 0.084(8) Uiso 0.40 1 d PD B 2
H43B H 0.3086 0.3635 1.1844 0.100 Uiso 0.40 1 calc PR B 2
C44B C 0.2209(18) 0.2626(13) 1.1545(12) 0.049(7) Uiso 0.40 1 d PD B 2
H44B H 0.2430 0.2317 1.1962 0.059 Uiso 0.40 1 calc PR B 2
C45B C 0.1434(14) 0.2337(11) 1.0962(9) 0.057(5) Uiso 0.40 1 d PD B 2
H45B H 0.1050 0.1863 1.1027 0.068 Uiso 0.40 1 calc PR B 2
C46B C 0.1194(17) 0.2708(13) 1.0287(11) 0.075(6) Uiso 0.40 1 d PD B 2
H46B H 0.0720 0.2458 0.9904 0.090 Uiso 0.40 1 calc PR B 2
C47B C 0.167(3) 0.3447(19) 1.0208(17) 0.130(17) Uiso 0.40 1 d PD B 2
H47B H 0.1564 0.3717 0.9769 0.157 Uiso 0.40 1 calc PR B 2

loop_
_atom_site_aniso_label
_atom_site_aniso_U_11
_atom_site_aniso_U_22
_atom_site_aniso_U_33
_atom_site_aniso_U_23
_atom_site_aniso_U_13
_atom_site_aniso_U_12
Y1 0.0276(3) 0.0296(3) 0.0345(3) 0.0047(3) 0.0116(2) 0.0015(3)
O1 0.037(2) 0.039(2) 0.041(3) 0.0043(19) 0.0070(19) -0.0100(19)
N1 0.032(3) 0.025(2) 0.033(3) 0.004(2) 0.012(2) 0.006(2)
N2 0.025(3) 0.035(3) 0.036(3) 0.003(2) 0.011(2) 0.004(2)
N3 0.025(3) 0.033(3) 0.042(3) 0.008(2) 0.012(2) -0.002(2)
C1 0.033(3) 0.026(3) 0.028(3) 0.002(2) 0.009(3) 0.000(2)
C2 0.026(3) 0.033(3) 0.036(3) 0.004(3) 0.009(3) 0.006(3)
C3 0.032(3) 0.046(4) 0.039(4) 0.009(3) 0.014(3) 0.007(3)
C4 0.039(4) 0.033(3) 0.043(4) 0.000(3) 0.013(3) 0.002(3)
C5 0.024(3) 0.024(3) 0.033(3) 0.005(2) 0.006(3) 0.006(2)
C6 0.032(3) 0.031(3) 0.034(3) 0.000(3) 0.008(3) 0.001(3)
C7 0.037(4) 0.030(3) 0.055(4) 0.000(3) 0.010(3) 0.004(3)
C8 0.048(4) 0.033(4) 0.057(4) 0.008(3) 0.006(3) 0.003(3)
C9 0.059(5) 0.033(4) 0.051(4) 0.008(3) 0.004(4) -0.010(3)
C10 0.043(4) 0.045(4) 0.043(4) 0.003(3) 0.015(3) -0.009(3)
C11 0.039(4) 0.032(3) 0.036(4) 0.003(3) 0.009(3) -0.001(3)
C12 0.024(3) 0.029(3) 0.039(3) 0.004(3) 0.010(3) 0.001(2)
C13 0.022(3) 0.040(3) 0.038(4) 0.007(3) 0.006(3) 0.004(3)
C14 0.029(3) 0.037(3) 0.036(3) 0.005(3) 0.017(3) 0.003(3)
C15 0.041(4) 0.046(4) 0.045(4) 0.001(3) 0.019(3) 0.004(3)
C16 0.050(4) 0.053(5) 0.060(5) -0.010(3) 0.029(4) 0.005(3)
C17 0.034(4) 0.055(4) 0.082(5) -0.004(4) 0.020(4) 0.012(4)
C18 0.033(4) 0.055(4) 0.065(5) 0.002(4) 0.016(3) 0.002(3)
C19 0.028(3) 0.038(3) 0.044(4) 0.005(3) 0.016(3) 0.001(3)
C20 0.040(4) 0.049(4) 0.049(4) -0.005(3) 0.020(3) 0.005(3)
C21 0.067(5) 0.092(6) 0.053(5) -0.015(4) 0.021(4) 0.005(5)
C22 0.056(5) 0.051(5) 0.101(7) -0.024(5) 0.021(5) -0.004(4)
C23 0.031(3) 0.039(4) 0.050(4) 0.002(3) 0.014(3) 0.004(3)
C24 0.058(5) 0.047(4) 0.048(4) 0.003(3) 0.008(4) 0.001(4)
C25 0.038(4) 0.059(4) 0.051(4) 0.010(3) 0.010(3) -0.001(3)
C26 0.031(3) 0.041(4) 0.043(4) 0.011(3) 0.005(3) 0.002(3)
C27 0.024(3) 0.078(5) 0.040(4) 0.009(4) 0.008(3) 0.001(3)
C28 0.028(4) 0.103(6) 0.058(5) 0.021(4) 0.012(3) 0.010(4)
C29 0.031(4) 0.093(6) 0.039(4) 0.008(4) -0.005(3) -0.003(4)
C30 0.036(4) 0.056(4) 0.039(4) 0.004(3) 0.006(3) 0.001(3)
C31 0.031(3) 0.040(4) 0.042(4) 0.006(3) 0.004(3) 0.000(3)
C32 0.028(4) 0.101(6) 0.038(4) 0.016(4) 0.009(3) 0.015(4)
C33 0.117(8) 0.067(6) 0.053(5) 0.005(4) -0.008(5) -0.015(5)
C34 0.140(8) 0.045(5) 0.052(5) 0.017(4) 0.026(5) -0.005(5)
C35 0.045(4) 0.045(4) 0.035(4) -0.003(3) 0.003(3) -0.001(3)
C36 0.047(4) 0.065(5) 0.043(4) 0.001(3) 0.009(3) -0.005(4)
C37 0.062(5) 0.055(5) 0.051(5) -0.003(4) 0.008(4) -0.005(4)
C38 0.043(4) 0.053(4) 0.056(5) 0.025(3) 0.005(3) -0.018(3)
C39 0.040(4) 0.064(5) 0.057(5) 0.006(4) 0.002(3) -0.021(4)
C40 0.051(5) 0.068(5) 0.055(5) 0.001(4) 0.003(4) -0.006(4)
C41 0.074(6) 0.056(5) 0.058(5) -0.012(4) 0.024(4) -0.023(4)

loop_
_atom_type_symbol
_atom_type_description
_atom_type_scat_dispersion_real
_atom_type_scat_dispersion_imag
_atom_type_scat_source
C C 0.0033 0.0016 'International Tables Vol C Tables 4.2.6.8 and 6.1.1.4'
H H 0.0000 0.0000 'International Tables Vol C Tables 4.2.6.8 and 6.1.1.4'
N N 0.0061 0.0033 'International Tables Vol C Tables 4.2.6.8 and 6.1.1.4'
O O 0.0106 0.0060 'International Tables Vol C Tables 4.2.6.8 and 6.1.1.4'
Y Y -2.7962 3.5667 'International Tables Vol C Tables 4.2.6.8 and 6.1.1.4'

loop_
_geom_angle_atom_site_label_1
_geom_angle_atom_site_label_2
_geom_angle_atom_site_label_3
_geom_angle
_geom_angle_site_symmetry_1
_geom_angle_site_symmetry_3
N3 Y1 N2 80.78(17) . .
N3 Y1 O1 93.13(15) . .
N2 Y1 O1 124.86(16) . .
N3 Y1 N1 113.28(17) . .
N2 Y1 N1 111.68(16) . .
O1 Y1 N1 120.68(15) . .
N3 Y1 C2 166.21(16) . 3_657
N2 Y1 C2 85.49(17) . 3_657
O1 Y1 C2 95.84(16) . 3_657
N1 Y1 C2 70.68(16) . 3_657
N3 Y1 C1 134.29(16) . .
N2 Y1 C1 129.58(16) . .
O1 Y1 C1 92.92(15) . .
N1 Y1 C1 31.24(14) . .
C2 Y1 C1 55.71(16) 3_657 .
N3 Y1 C1 161.88(16) . 3_657
N2 Y1 C1 115.51(16) . 3_657
O1 Y1 C1 83.97(15) . 3_657
N1 Y1 C1 54.79(15) . 3_657
C2 Y1 C1 30.77(15) 3_657 3_657
C1 Y1 C1 28.8(2) . 3_657
N3 Y1 C13 29.41(15) . .
N2 Y1 C13 55.71(15) . .
O1 Y1 C13 119.19(15) . .
N1 Y1 C13 105.75(16) . .
C2 Y1 C13 137.60(16) 3_657 .
C1 Y1 C13 136.27(16) . .
C1 Y1 C13 156.59(16) 3_657 .
C41 O1 C38 106.2(4) . .
C41 O1 Y1 122.2(3) . .
C38 O1 Y1 130.5(4) . .
C5 N1 C1 118.5(4) . .
C5 N1 Y1 137.7(4) . .
C1 N1 Y1 90.1(3) . .
C14 N2 C12 110.8(4) . .
C14 N2 Y1 134.0(4) . .
C12 N2 Y1 111.5(3) . .
C26 N3 C13 115.7(4) . .
C26 N3 Y1 139.2(4) . .
C13 N3 Y1 104.7(3) . .
C1 C1 N1 119.5(6) 3_657 .
C1 C1 C2 123.3(6) 3_657 .
N1 C1 C2 117.3(4) . .
C1 C1 Y1 80.0(4) 3_657 .
N1 C1 Y1 58.6(3) . .
C2 C1 Y1 132.9(4) . .
C1 C1 Y1 71.2(4) 3_657 3_657
N1 C1 Y1 137.8(4) . 3_657
C2 C1 Y1 67.3(3) . 3_657
Y1 C1 Y1 151.2(2) . 3_657
C3 C2 C1 117.5(5) . .
C3 C2 Y1 114.2(4) . 3_657
C1 C2 Y1 82.0(3) . 3_657
C3 C2 H2 113.2 . .
C1 C2 H2 113.2 . .
Y1 C2 H2 113.2 3_657 .
C2 C3 C4 121.6(5) . .
C2 C3 H3 119.2 . .
C4 C3 H3 119.2 . .
C5 C4 C3 118.4(5) . .
C5 C4 H4 120.8 . .
C3 C4 H4 120.8 . .
N1 C5 C4 122.3(5) . .
N1 C5 C6 115.7(5) . .
C4 C5 C6 122.0(5) . .
C7 C6 C11 116.9(5) . .
C7 C6 C5 122.4(5) . .
C11 C6 C5 120.7(5) . .
C8 C7 C6 122.0(6) . .
C8 C7 H7 119.0 . .
C6 C7 H7 119.0 . .
C7 C8 C9 120.5(6) . .
C7 C8 H8 119.7 . .
C9 C8 H8 119.7 . .
C8 C9 C10 119.0(6) . .
C8 C9 H9 120.5 . .
C10 C9 H9 120.5 . .
C9 C10 C11 120.5(6) . .
C9 C10 H10 119.7 . .
C11 C10 H10 119.7 . .
C10 C11 C6 120.9(6) . .
C10 C11 H11 119.5 . .
C6 C11 H11 119.5 . .
N2 C12 C13 112.0(4) . .
N2 C12 H12A 109.2 . .
C13 C12 H12A 109.2 . .
N2 C12 H12B 109.2 . .
C13 C12 H12B 109.2 . .
H12A C12 H12B 107.9 . .
N3 C13 C12 113.3(4) . .
N3 C13 Y1 45.9(2) . .
C12 C13 Y1 79.5(3) . .
N3 C13 H13A 108.9 . .
C12 C13 H13A 108.9 . .
Y1 C13 H13A 93.1 . .
N3 C13 H13B 108.9 . .
C12 C13 H13B 108.9 . .
Y1 C13 H13B 152.7 . .
H13A C13 H13B 107.7 . .
C19 C14 N2 121.4(5) . .
C19 C14 C15 118.1(5) . .
N2 C14 C15 120.5(5) . .
C16 C15 C14 119.4(6) . .
C16 C15 C20 119.2(6) . .
C14 C15 C20 121.4(5) . .
C17 C16 C15 122.1(6) . .
C17 C16 H16 118.9 . .
C15 C16 H16 118.9 . .
C18 C17 C16 118.4(6) . .
C18 C17 H17 120.8 . .
C16 C17 H17 120.8 . .
C17 C18 C19 122.4(6) . .
C17 C18 H18 118.8 . .
C19 C18 H18 118.8 . .
C18 C19 C14 119.6(6) . .
C18 C19 C23 119.3(5) . .
C14 C19 C23 121.1(5) . .
C21 C20 C22 110.3(6) . .
C21 C20 C15 113.2(5) . .
C22 C20 C15 110.1(5) . .
C21 C20 H20 107.7 . .
C22 C20 H20 107.7 . .
C15 C20 H20 107.7 . .
C20 C21 H21A 109.5 . .
C20 C21 H21B 109.5 . .
H21A C21 H21B 109.5 . .
C20 C21 H21C 109.5 . .
H21A C21 H21C 109.5 . .
H21B C21 H21C 109.5 . .
C20 C22 H22A 109.5 . .
C20 C22 H22B 109.5 . .
H22A C22 H22B 109.5 . .
C20 C22 H22C 109.5 . .
H22A C22 H22C 109.5 . .
H22B C22 H22C 109.5 . .
C19 C23 C24 111.3(5) . .
C19 C23 C25 114.3(5) . .
C24 C23 C25 109.8(5) . .
C19 C23 H23 107.0 . .
C24 C23 H23 107.0 . .
C25 C23 H23 107.0 . .
C23 C24 H24A 109.5 . .
C23 C24 H24B 109.5 . .
H24A C24 H24B 109.5 . .
C23 C24 H24C 109.5 . .
H24A C24 H24C 109.5 . .
H24B C24 H24C 109.5 . .
C23 C25 H25A 109.5 . .
C23 C25 H25B 109.5 . .
H25A C25 H25B 109.5 . .
C23 C25 H25C 109.5 . .
H25A C25 H25C 109.5 . .
H25B C25 H25C 109.5 . .
C31 C26 C27 119.1(5) . .
C31 C26 N3 121.5(5) . .
C27 C26 N3 119.3(5) . .
C28 C27 C26 118.8(6) . .
C28 C27 C32 119.7(6) . .
C26 C27 C32 121.5(5) . .
C29 C28 C27 122.2(6) . .
C29 C28 H28 118.9 . .
C27 C28 H28 118.9 . .
C28 C29 C30 118.9(6) . .
C28 C29 H29 120.6 . .
C30 C29 H29 120.6 . .
C29 C30 C31 122.4(6) . .
C29 C30 H30 118.8 . .
C31 C30 H30 118.8 . .
C30 C31 C26 118.6(6) . .
C30 C31 C35 119.1(6) . .
C26 C31 C35 122.3(5) . .
C27 C32 C33 113.4(6) . .
C27 C32 C34 111.5(6) . .
C33 C32 C34 107.0(6) . .
C27 C32 H32 108.2 . .
C33 C32 H32 108.2 . .
C34 C32 H32 108.2 . .
C32 C33 H33A 109.5 . .
C32 C33 H33B 109.5 . .
H33A C33 H33B 109.5 . .
C32 C33 H33C 109.5 . .
H33A C33 H33C 109.5 . .
H33B C33 H33C 109.5 . .
C32 C34 H34A 109.5 . .
C32 C34 H34B 109.5 . .
H34A C34 H34B 109.5 . .
C32 C34 H34C 109.5 . .
H34A C34 H34C 109.5 . .
H34B C34 H34C 109.5 . .
C31 C35 C36 112.8(5) . .
C31 C35 C37 111.3(5) . .
C36 C35 C37 108.0(5) . .
C31 C35 H35 108.2 . .
C36 C35 H35 108.2 . .
C37 C35 H35 108.2 . .
C35 C36 H36A 109.5 . .
C35 C36 H36B 109.5 . .
H36A C36 H36B 109.5 . .
C35 C36 H36C 109.5 . .
H36A C36 H36C 109.5 . .
H36B C36 H36C 109.5 . .
C35 C37 H37A 109.5 . .
C35 C37 H37B 109.5 . .
H37A C37 H37B 109.5 . .
C35 C37 H37C 109.5 . .
H37A C37 H37C 109.5 . .
H37B C37 H37C 109.5 . .
O1 C38 C39 106.0(5) . .
O1 C38 H38A 110.5 . .
C39 C38 H38A 110.5 . .
O1 C38 H38B 110.5 . .
C39 C38 H38B 110.5 . .
H38A C38 H38B 108.7 . .
C40 C39 C38 106.3(5) . .
C40 C39 H39A 110.5 . .
C38 C39 H39A 110.5 . .
C40 C39 H39B 110.5 . .
C38 C39 H39B 110.5 . .
H39A C39 H39B 108.7 . .
C41 C40 C39 102.9(5) . .
C41 C40 H40A 111.2 . .
C39 C40 H40A 111.2 . .
C41 C40 H40B 111.2 . .
C39 C40 H40B 111.2 . .
H40A C40 H40B 109.1 . .
O1 C41 C40 104.9(5) . .
O1 C41 H41A 110.8 . .
C40 C41 H41A 110.8 . .
O1 C41 H41B 110.8 . .
C40 C41 H41B 110.8 . .
H41A C41 H41B 108.8 . .
C43A C42A C47A 125.3(17) . .
C43A C42A H42A 117.3 . .
C47A C42A H42A 117.3 . .
C42A C43A C44A 115.2(14) . .
C42A C43A H43A 122.4 . .
C44A C43A H43A 122.4 . .
C43A C44A C45A 121.7(15) . .
C43A C44A H44A 119.1 . .
C45A C44A H44A 119.1 . .
C46A C45A C44A 118.7(16) . .
C46A C45A H45A 120.6 . .
C44A C45A H45A 120.6 . .
C47A C46A C45A 119.7(15) . .
C47A C46A H46A 120.1 . .
C45A C46A H46A 120.1 . .
C46A C47A C42A 119.3(16) . .
C46A C47A H47A 120.4 . .
C42A C47A H47A 120.4 . .
C43B C42B C47B 126(3) . .
C43B C42B H42B 116.9 . .
C47B C42B H42B 116.9 . .
C44B C43B C42B 119(3) . .
C44B C43B H43B 120.3 . .
C42B C43B H43B 120.3 . .
C43B C44B C45B 115(2) . .
C43B C44B H44B 122.3 . .
C45B C44B H44B 122.3 . .
C44B C45B C46B 124.5(19) . .
C44B C45B H45B 117.7 . .
C46B C45B H45B 117.7 . .
C47B C46B C45B 118(2) . .
C47B C46B H46B 121.0 . .
C45B C46B H46B 121.0 . .
C46B C47B C42B 116(3) . .
C46B C47B H47B 122.2 . .
C42B C47B H47B 122.2 . .

loop_
_geom_bond_atom_site_label_1
_geom_bond_atom_site_label_2
_geom_bond_distance
_geom_bond_site_symmetry_2
Y1 N3 2.192(5) .
Y1 N2 2.194(4) .
Y1 O1 2.327(4) .
Y1 N1 2.344(5) .
Y1 C2 2.661(5) 3_657
Y1 C1 2.746(5) .
Y1 C1 2.857(5) 3_657
Y1 C13 2.952(6) .
O1 C41 1.456(7) .
O1 C38 1.458(6) .
N1 C5 1.362(6) .
N1 C1 1.424(6) .
N2 C14 1.429(6) .
N2 C12 1.483(6) .
N3 C26 1.427(7) .
N3 C13 1.498(6) .
C1 C1 1.396(10) 3_657
C1 C2 1.476(7) .
C1 Y1 2.857(5) 3_657
C2 C3 1.357(7) .
C2 Y1 2.661(5) 3_657
C2 H2 1.0000 .
C3 C4 1.414(8) .
C3 H3 0.9500 .
C4 C5 1.378(7) .
C4 H4 0.9500 .
C5 C6 1.486(7) .
C6 C7 1.395(7) .
C6 C11 1.402(7) .
C7 C8 1.381(8) .
C7 H7 0.9500 .
C8 C9 1.381(9) .
C8 H8 0.9500 .
C9 C10 1.382(8) .
C9 H9 0.9500 .
C10 C11 1.399(8) .
C10 H10 0.9500 .
C11 H11 0.9500 .
C12 C13 1.527(7) .
C12 H12A 0.9900 .
C12 H12B 0.9900 .
C13 H13A 0.9900 .
C13 H13B 0.9900 .
C14 C19 1.413(8) .
C14 C15 1.431(8) .
C15 C16 1.396(8) .
C15 C20 1.532(8) .
C16 C17 1.391(9) .
C16 H16 0.9500 .
C17 C18 1.367(9) .
C17 H17 0.9500 .
C18 C19 1.407(8) .
C18 H18 0.9500 .
C19 C23 1.520(8) .
C20 C21 1.523(8) .
C20 C22 1.528(9) .
C20 H20 1.0000 .
C21 H21A 0.9800 .
C21 H21B 0.9800 .
C21 H21C 0.9800 .
C22 H22A 0.9800 .
C22 H22B 0.9800 .
C22 H22C 0.9800 .
C23 C24 1.527(8) .
C23 C25 1.538(8) .
C23 H23 1.0000 .
C24 H24A 0.9800 .
C24 H24B 0.9800 .
C24 H24C 0.9800 .
C25 H25A 0.9800 .
C25 H25B 0.9800 .
C25 H25C 0.9800 .
C26 C31 1.423(8) .
C26 C27 1.425(8) .
C27 C28 1.399(8) .
C27 C32 1.506(8) .
C28 C29 1.371(9) .
C28 H28 0.9500 .
C29 C30 1.383(8) .
C29 H29 0.9500 .
C30 C31 1.394(8) .
C30 H30 0.9500 .
C31 C35 1.528(8) .
C32 C33 1.518(10) .
C32 C34 1.522(9) .
C32 H32 1.0000 .
C33 H33A 0.9800 .
C33 H33B 0.9800 .
C33 H33C 0.9800 .
C34 H34A 0.9800 .
C34 H34B 0.9800 .
C34 H34C 0.9800 .
C35 C36 1.542(8) .
C35 C37 1.546(8) .
C35 H35 1.0000 .
C36 H36A 0.9800 .
C36 H36B 0.9800 .
C36 H36C 0.9800 .
C37 H37A 0.9800 .
C37 H37B 0.9800 .
C37 H37C 0.9800 .
C38 C39 1.517(8) .
C38 H38A 0.9900 .
C38 H38B 0.9900 .
C39 C40 1.515(9) .
C39 H39A 0.9900 .
C39 H39B 0.9900 .
C40 C41 1.501(9) .
C40 H40A 0.9900 .
C40 H40B 0.9900 .
C41 H41A 0.9900 .
C41 H41B 0.9900 .
C42A C43A 1.353(14) .
C42A C47A 1.377(15) .
C42A H42A 0.9500 .
C43A C44A 1.389(14) .
C43A H43A 0.9500 .
C44A C45A 1.438(14) .
C44A H44A 0.9500 .
C45A C46A 1.372(15) .
C45A H45A 0.9500 .
C46A C47A 1.366(14) .
C46A H46A 0.9500 .
C47A H47A 0.9500 .
C42B C43B 1.391(18) .
C42B C47B 1.400(19) .
C42B H42B 0.9500 .
C43B C44B 1.367(17) .
C43B H43B 0.9500 .
C44B C45B 1.421(17) .
C44B H44B 0.9500 .
C45B C46B 1.427(17) .
C45B H45B 0.9500 .
C46B C47B 1.390(18) .
C46B H46B 0.9500 .
C47B H47B 0.9500 .
